data_2240639
loop_
_publ_author_name
'Gainsford, Graeme J.'
'Schw\"orer, Ralf'
'Tyler, Peter C.'
'Zubkova, Olga V.'

_publ_section_title
;
 Crystal packing in three related disaccharides: precursors to heparan
 sulfate oligosaccharides
;
_journal_coeditor_code SJ5456
_journal_issue 6
_journal_name_full 'Acta Crystallographica Section E'
_journal_page_first 582
_journal_page_last 587
_journal_paper_doi 10.1107/S2056989015008518
_journal_volume 71
_journal_year 2015
_chemical_formula_iupac 'C59 H56 Cl N3 O16'
_chemical_formula_moiety 'C59 H56 Cl N3 O16'
_chemical_formula_sum 'C59 H56 Cl N3 O16'
_chemical_formula_weight 1098.51
_chemical_name_systematic
;4-Methoxyphenyl
4-<i>O</i>-[6-<i>O</i>-acetyl-2-azido-3-<i>O</i>-benzyl-2-deoxy-4-<i>O</i>-(9-fluorenylmethyloxycarbonyl)-\a-<i>D</i>-glucopyranosyl]-2-<i>O</i>-benzoyl-3-<i>O</i>-benzyl-6-<i>O</i>-chloroacetyl-\a-<i>L</i>-iodopyranoside
;
_space_group_IT_number 4
_symmetry_cell_setting monoclinic
_symmetry_space_group_name_Hall 'P 2yb'
_symmetry_space_group_name_H-M 'P 1 21 1'
_atom_sites_solution_hydrogens geom
_atom_sites_solution_primary direct
_atom_sites_solution_secondary difmap
_audit_creation_method SHELXL-2012
_cell_angle_alpha 90.00
_cell_angle_beta 91.780(7)
_cell_angle_gamma 90.00
_cell_formula_units_Z 2
_cell_length_a 14.8343(11)
_cell_length_b 8.4771(6)
_cell_length_c 21.8112(17)
_cell_measurement_temperature 123(2)
_cell_volume 2741.5(4)
_computing_cell_refinement
;
<i>FSProcess</i> (Rigaku, 1998)
;
_computing_data_collection
;
CrystalClear (Rigaku, 2005)
;
_computing_data_reduction
;
<i>FSProcess</i> (Rigaku, 1998)
;
_computing_molecular_graphics
;
ORTEP-3 in WinGX (Farrugia, 2012)
;
_computing_publication_material
;
SHELXL2012 (Sheldrick, 2015) and PLATON (Spek, 2009)
;
_computing_structure_refinement
;
SHELXL2012 (Sheldrick, 2015)
;
_computing_structure_solution
;
<i>SHELX-D</i> (Sheldrick, 2008)
;
_diffrn_ambient_temperature 123(2)
_diffrn_detector_area_resol_mean 10
_diffrn_measured_fraction_theta_full 0.421
_diffrn_measured_fraction_theta_max 0.993
_diffrn_measurement_device_type
;
Rigaku Spider
;
_diffrn_measurement_method \w-scans
_diffrn_radiation_monochromator
;
Rigaku VariMax-HF Confocal Optical System
;
_diffrn_radiation_source
;
 Rigaku MM007 rotating anode
;
_diffrn_radiation_type CuK\a
_diffrn_radiation_wavelength 1.54178
_diffrn_reflns_av_R_equivalents 0.1013
_diffrn_reflns_av_sigmaI/netI 0.1073
_diffrn_reflns_limit_h_max 13
_diffrn_reflns_limit_h_min -13
_diffrn_reflns_limit_k_max 7
_diffrn_reflns_limit_k_min -7
_diffrn_reflns_limit_l_max 19
_diffrn_reflns_limit_l_min -19
_diffrn_reflns_number 19701
_diffrn_reflns_theta_full 67.679
_diffrn_reflns_theta_max 43.49
_diffrn_reflns_theta_min 6.62
_diffrn_standards_decay_% 0
_diffrn_standards_number 0
_exptl_absorpt_coefficient_mu 1.238
_exptl_absorpt_correction_T_max 1.0
_exptl_absorpt_correction_T_min 0.68
_exptl_absorpt_correction_type multi-scan
_exptl_absorpt_process_details
;
(ABSCOR; Higashi, 1995)
;
_exptl_crystal_colour colourless
_exptl_crystal_density_diffrn 1.331
_exptl_crystal_density_method 'not measured'
_exptl_crystal_description needle
_exptl_crystal_F_000 1152
_exptl_crystal_size_max 0.6
_exptl_crystal_size_mid 0.05
_exptl_crystal_size_min 0.02
_refine_diff_density_max 0.288
_refine_diff_density_min -0.247
_refine_ls_abs_structure_details
;
Parsons & Flack (2004), 1721 Friedel pairs
;
_refine_ls_abs_structure_Flack 0.01(8)
_refine_ls_extinction_coef 0.0110(13)
_refine_ls_extinction_expression Fc^*^=kFc[1+0.001xFc^2^\l^3^/sin(2\q)]^-1/4^
_refine_ls_extinction_method
;
SHELXL2012 (Sheldrick, 2015)
;
_refine_ls_goodness_of_fit_ref 1.093
_refine_ls_hydrogen_treatment constr
_refine_ls_matrix_type full
_refine_ls_number_parameters 666
_refine_ls_number_reflns 3962
_refine_ls_number_restraints 55
_refine_ls_restrained_S_all 1.088
_refine_ls_R_factor_all 0.1479
_refine_ls_R_factor_gt 0.0880
_refine_ls_shift/su_max 0.000
_refine_ls_shift/su_mean 0.000
_refine_ls_structure_factor_coef Fsqd
_refine_ls_weighting_details 'calc w=1/[\s^2^(Fo^2^)+(0.1736P)^2^+0.0000P] where P=(Fo^2^+2Fc^2^)/3'
_refine_ls_weighting_scheme calc
_refine_ls_wR_factor_gt 0.2135
_refine_ls_wR_factor_ref 0.2800
_reflns_number_gt 2294
_reflns_number_total 3962
_reflns_threshold_expression I>2\s(I)
_cod_data_source_file sj5456sup1.cif
_cod_data_source_block OZTF
_cod_original_sg_symbol_H-M 'P 21'
_cod_database_code 2240639
_cod_database_fobs_code 2240639
_shelx_space_group_comment
;
The symmetry employed for this shelxl refinement is uniquely defined
by the following loop, which should always be used as a source of
symmetry information in preference to the above space-group names.
They are only intended as comments.
;
_shelxl_version_number .000002012

loop_
_space_group_symop_operation_xyz
'x, y, z'
'-x, y+1/2, -z'

loop_
_atom_site_type_symbol
_atom_site_label
_atom_site_fract_x
_atom_site_fract_y
_atom_site_fract_z
_atom_site_U_iso_or_equiv
_atom_site_adp_type
_atom_site_calc_flag
_atom_site_occupancy
_atom_site_disorder_assembly
_atom_site_disorder_group
O O1 0.6023(10) 0.4612(18) 0.4054(7) 0.087(4) Uani d 1 . .
O O2 0.6713(9) 0.5629(17) 0.2568(9) 0.083(4) Uani d 1 . .
O O3 0.4899(10) 0.7299(17) 0.3450(6) 0.089(4) Uani d 1 . .
O O4 0.7060(9) 0.898(2) 0.3050(7) 0.093(5) Uani d 1 . .
O O5 0.7223(10) 0.627(2) 0.3832(7) 0.092(5) Uani d 1 . .
O O6 0.5503(13) 0.546(2) 0.1899(6) 0.106(5) Uani d 1 . .
O O7 0.7099(13) 0.057(2) 0.5924(7) 0.120(6) Uani d 1 . .
O O8 0.7842(13) 0.789(2) 0.4871(8) 0.118(6) Uani d 1 . .
O O10 0.7549(11) 1.159(2) 0.3127(7) 0.093(5) Uani d 1 . .
O O11 0.8860(10) 1.394(2) 0.3282(8) 0.110(5) Uani d 1 . .
O O13 0.8501(13) 1.017(2) 0.1475(8) 0.129(6) Uani d 1 . .
O O14 0.9718(12) 1.0557(19) 0.2549(8) 0.115(5) Uani d 1 . .
O O15 1.0271(10) 1.266(2) 0.2053(8) 0.113(5) Uani d 1 . .
O O16 1.1160(11) 1.068(2) 0.2435(7) 0.113(5) Uani d 1 . .
N N1 0.669(2) 0.923(4) 0.1826(14) 0.150(11) Uani d 1 . .
N N2 0.662(2) 0.933(4) 0.129(2) 0.156(11) Uani d 1 . .
N N3 0.6536(18) 0.919(5) 0.0750(18) 0.169(13) Uani d 1 . .
C C1 0.660(2) 0.515(3) 0.3614(13) 0.093(8) Uani d 1 . .
H H1 0.6954 0.4221 0.3479 0.112 Uiso calc 1 . .
C C2 0.6048(17) 0.571(3) 0.3053(12) 0.089(7) Uani d 1 . .
H H2 0.5532 0.4983 0.2962 0.107 Uiso calc 1 . .
C C3 0.5723(15) 0.735(3) 0.3119(10) 0.080(7) Uani d 1 . .
H H3 0.5593 0.7804 0.2702 0.095 Uiso calc 1 . .
C C4 0.6363(16) 0.845(3) 0.3470(12) 0.082(7) Uani d 1 . .
H H4 0.6014 0.9389 0.3602 0.098 Uiso calc 1 . .
C C5 0.6779(17) 0.768(4) 0.4036(10) 0.089(7) Uani d 1 . .
H H5 0.6296 0.7389 0.4326 0.107 Uiso calc 1 . .
C C6 0.6354(13) 0.3663(17) 0.4527(6) 0.093(7) Uani d 1 . .
C C7 0.5739(10) 0.2666(19) 0.4799(7) 0.088(7) Uani d 1 . .
H H7 0.5124 0.2676 0.4664 0.106 Uiso calc 1 . .
C C8 0.6023(10) 0.1655(18) 0.5267(7) 0.103(7) Uani d 1 . .
H H8 0.5603 0.0974 0.5453 0.123 Uiso calc 1 . .
C C9 0.6923(10) 0.1640(16) 0.5465(6) 0.115(9) Uani d 1 . .
C C10 0.7539(9) 0.2637(18) 0.5193(7) 0.117(9) Uani d 1 . .
H H10 0.8154 0.2627 0.5328 0.140 Uiso calc 1 . .
C C11 0.7254(12) 0.3648(18) 0.4724(7) 0.096(7) Uani d 1 . .
H H11 0.7675 0.4330 0.4539 0.115 Uiso calc 1 . .
C C12 0.8015(15) 0.047(3) 0.6153(9) 0.155(11) Uiso d 1 . .
H H12A 0.8069 -0.0373 0.6459 0.233 Uiso calc 1 . .
H H12B 0.8190 0.1478 0.6342 0.233 Uiso calc 1 . .
H H12C 0.8412 0.0243 0.5813 0.233 Uiso calc 1 . .
C C13 0.633(2) 0.547(3) 0.2014(15) 0.105(8) Uani d 1 . .
C C14 0.6979(9) 0.5065(12) 0.1521(6) 0.099(8) Uani d 1 . .
C C15 0.6717(10) 0.501(2) 0.0904(6) 0.118(9) Uani d 1 . .
H H15 0.6105 0.5200 0.0783 0.141 Uiso calc 1 . .
C C16 0.7349(12) 0.469(2) 0.0464(6) 0.130(11) Uani d 1 . .
H H16 0.7170 0.4654 0.0042 0.157 Uiso calc 1 . .
C C17 0.8244(11) 0.4416(17) 0.0641(7) 0.124(10) Uani d 1 . .
H H17 0.8676 0.4194 0.0340 0.149 Uiso calc 1 . .
C C18 0.8506(10) 0.4467(19) 0.1258(8) 0.099(8) Uani d 1 . .
H H18 0.9117 0.4281 0.1379 0.119 Uiso calc 1 . .
C C19 0.7874(9) 0.4792(18) 0.1698(7) 0.096(8) Uani d 1 . .
H H19 0.8053 0.4827 0.2120 0.115 Uiso calc 1 . .
C C20 0.4107(12) 0.797(3) 0.3127(9) 0.096(8) Uani d 1 . .
H H20A 0.3555 0.7523 0.3303 0.116 Uiso calc 1 . .
H H20B 0.4115 0.7657 0.2690 0.116 Uiso calc 1 . .
C C21 0.4065(16) 0.973(3) 0.3166(17) 0.090(8) Uani d 1 . .
C C22 0.4360(15) 1.054(5) 0.2668(12) 0.097(8) Uani d 1 . .
H H22 0.4551 0.9979 0.2318 0.117 Uiso calc 1 . .
C C23 0.4383(13) 1.221(5) 0.2671(12) 0.108(9) Uani d 1 . .
H H23 0.4629 1.2782 0.2341 0.130 Uiso calc 1 . .
C C24 0.4033(18) 1.298(4) 0.3172(15) 0.120(9) Uiso d 1 . .
H H24 0.4005 1.4103 0.3178 0.144 Uiso calc 1 . .
C C25 0.3723(16) 1.211(4) 0.3667(12) 0.105(8) Uani d 1 . .
H H25 0.3515 1.2648 0.4018 0.126 Uiso calc 1 . .
C C26 0.3716(18) 1.052(5) 0.3650(14) 0.118(10) Uani d 1 . .
H H26 0.3467 0.9947 0.3978 0.142 Uiso calc 1 . .
C C27 0.7463(17) 0.877(3) 0.4356(13) 0.104(8) Uani d 1 . .
H H27A 0.7941 0.9072 0.4071 0.125 Uiso calc 1 . .
H H27B 0.7163 0.9741 0.4498 0.125 Uiso calc 1 . .
C C30 0.699(2) 1.057(4) 0.2811(12) 0.099(8) Uani d 1 . .
H H30 0.6350 1.0941 0.2828 0.119 Uiso calc 1 . .
C C31 0.8492(13) 1.119(3) 0.3138(12) 0.088(7) Uani d 1 . .
H H31 0.8577 1.0116 0.3323 0.106 Uiso calc 1 . .
C C32 0.8812(17) 1.117(3) 0.2484(11) 0.092(7) Uani d 1 . .
H H32 0.8801 1.2247 0.2297 0.110 Uiso calc 1 . .
C C33 0.824(2) 0.999(3) 0.2106(12) 0.106(8) Uani d 1 . .
H H33 0.8344 0.8886 0.2252 0.127 Uiso calc 1 . .
C C34 0.727(2) 1.042(3) 0.2128(12) 0.103(8) Uani d 1 . .
H H34 0.7168 1.1461 0.1918 0.124 Uiso calc 1 . .
C C35 0.8947(16) 1.241(4) 0.3555(12) 0.102(8) Uani d 1 . .
H H35A 0.8663 1.2412 0.3960 0.123 Uiso calc 1 . .
H H35B 0.9593 1.2150 0.3618 0.123 Uiso calc 1 . .
C C38 0.887(2) 0.876(5) 0.1199(14) 0.147(11) Uiso d 1 . .
H H38A 0.8466 0.7845 0.1273 0.177 Uiso calc 1 . .
H H38B 0.9470 0.8521 0.1382 0.177 Uiso calc 1 . .
C C39 0.893(2) 0.906(5) 0.0497(12) 0.107(9) Uani d 1 . .
C C40 0.944(2) 0.799(4) 0.022(2) 0.136(11) Uani d 1 . .
H H40 0.9743 0.7175 0.0440 0.164 Uiso calc 1 . .
C C41 0.9504(19) 0.813(5) -0.045(2) 0.125(10) Uani d 1 . .
H H41 0.9842 0.7390 -0.0672 0.150 Uiso calc 1 . .
C C42 0.907(2) 0.934(6) -0.0734(17) 0.130(10) Uani d 1 . .
H H42 0.9125 0.9448 -0.1165 0.157 Uiso calc 1 . .
C C43 0.857(2) 1.039(4) -0.0438(19) 0.118(9) Uani d 1 . .
H H43 0.8269 1.1210 -0.0657 0.141 Uiso calc 1 . .
C C44 0.8507(19) 1.027(4) 0.020(2) 0.123(10) Uani d 1 . .
H H44 0.8169 1.1017 0.0419 0.148 Uiso calc 1 . .
C C45 1.041(3) 1.146(5) 0.2311(14) 0.111(9) Uiso d 1 . .
C C46 1.1930(18) 1.125(4) 0.2112(13) 0.123(9) Uani d 1 . .
H H46A 1.2477 1.1201 0.2383 0.148 Uiso calc 1 . .
H H46B 1.1832 1.2354 0.1984 0.148 Uiso calc 1 . .
C C47 1.2043(15) 1.024(4) 0.1575(14) 0.106(8) Uani d 1 . .
H H47 1.1497 1.0340 0.1297 0.127 Uiso calc 1 . .
C C48 1.222(2) 0.848(4) 0.1713(12) 0.103(8) Uani d 1 . .
C C49 1.167(2) 0.744(5) 0.2026(13) 0.129(10) Uani d 1 . .
H H49 1.1094 0.7763 0.2166 0.155 Uiso calc 1 . .
C C50 1.199(2) 0.588(4) 0.2126(10) 0.111(8) Uani d 1 . .
H H50 1.1633 0.5135 0.2336 0.133 Uiso calc 1 . .
C C51 1.285(2) 0.542(4) 0.1916(12) 0.117(9) Uiso d 1 . .
H H51 1.3042 0.4362 0.1984 0.140 Uiso calc 1 . .
C C52 1.3403(18) 0.643(4) 0.1616(12) 0.108(9) Uani d 1 . .
H H52 1.3986 0.6136 0.1490 0.130 Uiso calc 1 . .
C C53 1.306(2) 0.791(4) 0.1513(11) 0.094(8) Uani d 1 . .
C C54 1.3472(19) 0.934(5) 0.1211(12) 0.109(9) Uani d 1 . .
C C55 1.428(2) 0.953(4) 0.0919(11) 0.120(10) Uani d 1 . .
H H55 1.4677 0.8650 0.0893 0.144 Uiso calc 1 . .
C C56 1.453(2) 1.098(4) 0.0658(13) 0.115(9) Uiso d 1 . .
H H56 1.5108 1.1076 0.0482 0.138 Uiso calc 1 . .
C C57 1.3968(17) 1.223(4) 0.0655(11) 0.125(10) Uani d 1 . .
H H57 1.4129 1.3175 0.0454 0.150 Uiso calc 1 . .
C C58 1.3155(18) 1.212(4) 0.0946(12) 0.107(8) Uiso d 1 . .
H H58 1.2767 1.3005 0.0972 0.129 Uiso calc 1 . .
C C59 1.292(2) 1.065(3) 0.1202(11) 0.104(8) Uani d 1 . .
Cl Cl1A 0.9494(7) 0.4701(16) 0.5565(6) 0.110(6) Uani d 0.509(17) A 1
O O9A 0.905(2) 0.692(5) 0.4541(17) 0.136(13) Uiso d 0.509(17) A 1
C C28A 0.856(3) 0.696(7) 0.495(2) 0.117(19) Uiso d 0.509(17) A 1
C C29A 0.871(3) 0.628(6) 0.556(2) 0.068(17) Uiso d 0.509(17) A 1
H H29A 0.8122 0.5882 0.5702 0.102 Uiso calc 0.509(17) A 1
H H29B 0.8922 0.7105 0.5845 0.102 Uiso calc 0.509(17) A 1
O O12A 0.956(3) 1.500(3) 0.3990(17) 0.100(17) Uani d 0.44(4) B 1
C C36A 0.935(5) 1.517(8) 0.343(3) 0.11(3) Uiso d 0.44(4) B 1
C C37A 0.926(4) 1.667(7) 0.317(3) 0.06(2) Uiso d 0.44(4) B 1
H H37A 0.9310 1.7474 0.3497 0.092 Uiso calc 0.44(4) B 1
H H37B 0.8674 1.6760 0.2960 0.092 Uiso calc 0.44(4) B 1
H H37C 0.9742 1.6842 0.2881 0.092 Uiso calc 0.44(4) B 1
Cl Cl1B 0.8673(9) 0.645(2) 0.5910(8) 0.116(6) Uani d 0.491(17) A 2
O O9B 0.927(2) 0.886(5) 0.4500(15) 0.127(13) Uiso d 0.491(17) A 2
C C28B 0.876(3) 0.803(8) 0.482(3) 0.13(2) Uiso d 0.491(17) A 2
C C29B 0.932(3) 0.705(6) 0.529(2) 0.110(17) Uiso d 0.491(17) A 2
H H29C 0.9839 0.7694 0.5443 0.164 Uiso calc 0.491(17) A 2
H H29D 0.9567 0.6113 0.5080 0.164 Uiso calc 0.491(17) A 2
O O12B 1.029(2) 1.428(4) 0.3464(15) 0.130(16) Uani d 0.56(4) B 2
C C36B 0.956(4) 1.486(7) 0.334(3) 0.11(2) Uiso d 0.56(4) B 2
C C37B 0.936(5) 1.631(8) 0.305(3) 0.13(3) Uiso d 0.56(4) B 2
H H37D 0.9701 1.7152 0.3259 0.193 Uiso calc 0.56(4) B 2
H H37E 0.8710 1.6526 0.3081 0.193 Uiso calc 0.56(4) B 2
H H37F 0.9515 1.6260 0.2621 0.193 Uiso calc 0.56(4) B 2

loop_
_atom_site_aniso_label
_atom_site_aniso_U_11
_atom_site_aniso_U_22
_atom_site_aniso_U_33
_atom_site_aniso_U_12
_atom_site_aniso_U_13
_atom_site_aniso_U_23
O1 0.120(12) 0.077(11) 0.065(9) 0.009(9) 0.023(9) 0.018(9)
O2 0.073(10) 0.090(11) 0.086(11) -0.008(9) 0.001(10) 0.007(9)
O3 0.096(11) 0.080(11) 0.092(10) -0.003(9) 0.038(10) 0.011(9)
O4 0.083(10) 0.097(14) 0.101(11) -0.024(10) 0.007(9) -0.009(10)
O5 0.090(10) 0.100(13) 0.088(11) 0.014(12) 0.026(9) -0.012(11)
O6 0.104(12) 0.126(15) 0.088(11) -0.012(12) 0.000(10) -0.007(10)
O7 0.188(17) 0.076(12) 0.098(11) 0.025(12) 0.030(11) 0.018(10)
O8 0.111(14) 0.112(15) 0.131(15) 0.025(11) -0.008(11) -0.020(12)
O10 0.079(12) 0.079(12) 0.123(13) -0.026(10) 0.013(9) -0.001(11)
O11 0.081(11) 0.108(16) 0.140(14) 0.002(12) -0.001(9) 0.008(13)
O13 0.186(16) 0.097(14) 0.106(14) -0.002(12) 0.038(12) -0.006(11)
O14 0.105(13) 0.087(12) 0.156(14) 0.018(11) 0.043(10) 0.037(12)
O15 0.106(12) 0.097(14) 0.134(14) 0.013(10) 0.003(10) 0.014(12)
O16 0.082(11) 0.121(14) 0.139(13) 0.013(11) 0.037(10) 0.032(12)
N1 0.23(3) 0.14(3) 0.084(17) -0.06(2) 0.00(2) 0.00(2)
N2 0.17(2) 0.14(3) 0.16(3) -0.016(18) -0.01(3) -0.02(3)
N3 0.103(18) 0.19(3) 0.22(3) -0.007(18) 0.04(2) -0.04(3)
C1 0.12(2) 0.067(18) 0.09(2) -0.005(18) 0.02(2) -0.024(17)
C2 0.086(17) 0.08(2) 0.10(2) 0.012(15) -0.007(17) 0.008(16)
C3 0.071(15) 0.11(2) 0.062(14) -0.003(17) 0.018(13) 0.032(15)
C4 0.087(17) 0.063(16) 0.097(19) -0.002(14) 0.022(17) 0.006(16)
C5 0.098(17) 0.12(2) 0.054(16) -0.003(19) 0.025(14) -0.005(17)
C6 0.15(2) 0.074(17) 0.054(15) -0.030(18) 0.033(16) -0.015(15)
C7 0.148(19) 0.063(16) 0.055(14) 0.013(15) 0.017(14) 0.013(12)
C8 0.144(19) 0.084(17) 0.082(16) 0.021(18) 0.051(15) 0.015(15)
C9 0.13(2) 0.11(2) 0.11(2) 0.05(2) 0.013(17) -0.014(19)
C10 0.12(2) 0.14(2) 0.096(19) 0.032(18) 0.018(15) -0.001(17)
C11 0.103(18) 0.100(19) 0.084(17) -0.011(17) -0.004(14) -0.029(15)
C13 0.08(2) 0.13(2) 0.10(2) -0.003(18) 0.00(2) -0.019(18)
C14 0.104(19) 0.11(2) 0.083(19) 0.002(16) -0.003(18) -0.013(16)
C15 0.11(2) 0.13(3) 0.10(2) 0.013(17) -0.026(17) -0.013(18)
C16 0.14(2) 0.18(3) 0.076(17) 0.01(2) 0.046(17) -0.018(18)
C17 0.10(2) 0.10(2) 0.17(3) 0.017(18) 0.04(2) 0.00(2)
C18 0.12(2) 0.086(19) 0.087(18) 0.003(16) 0.007(16) 0.001(16)
C19 0.13(2) 0.101(19) 0.059(15) 0.005(17) 0.001(15) -0.018(13)
C20 0.080(17) 0.12(3) 0.089(18) -0.015(16) 0.001(13) 0.047(17)
C21 0.077(16) 0.06(2) 0.14(3) -0.006(14) 0.012(16) 0.03(2)
C22 0.096(19) 0.10(3) 0.09(2) 0.000(19) -0.003(15) -0.01(2)
C23 0.061(15) 0.14(3) 0.12(2) -0.028(17) 0.007(13) -0.01(2)
C25 0.13(2) 0.07(2) 0.12(2) -0.019(17) 0.014(16) -0.012(18)
C26 0.11(2) 0.13(3) 0.12(2) -0.01(2) 0.038(17) -0.02(2)
C27 0.104(19) 0.088(19) 0.12(2) 0.014(18) -0.021(17) -0.01(2)
C30 0.12(2) 0.07(2) 0.10(2) 0.02(2) 0.028(18) 0.042(19)
C31 0.037(14) 0.10(2) 0.13(2) -0.003(14) 0.006(13) 0.018(18)
C32 0.101(19) 0.085(19) 0.092(18) 0.016(18) 0.028(16) 0.005(16)
C33 0.15(3) 0.07(2) 0.09(2) -0.005(19) 0.014(19) -0.006(16)
C34 0.12(2) 0.070(18) 0.12(2) -0.031(19) 0.012(18) -0.020(18)
C35 0.098(19) 0.11(2) 0.104(19) -0.007(18) 0.008(15) 0.02(2)
C39 0.10(2) 0.13(3) 0.10(2) 0.01(2) 0.032(17) -0.04(2)
C40 0.13(3) 0.14(3) 0.14(3) 0.01(2) 0.05(2) 0.02(3)
C41 0.10(2) 0.12(3) 0.16(4) -0.02(2) 0.03(2) -0.02(2)
C42 0.12(2) 0.12(3) 0.15(3) 0.00(2) 0.00(2) 0.00(3)
C43 0.12(2) 0.12(3) 0.11(3) -0.01(2) 0.015(18) -0.03(2)
C44 0.13(2) 0.10(3) 0.14(3) 0.04(2) -0.01(2) -0.02(2)
C46 0.10(2) 0.13(3) 0.14(2) 0.003(19) 0.036(18) -0.03(2)
C47 0.067(17) 0.09(2) 0.16(3) 0.001(16) 0.010(17) 0.00(2)
C48 0.10(2) 0.12(3) 0.097(19) 0.00(2) 0.015(16) -0.02(2)
C49 0.16(3) 0.10(3) 0.13(2) -0.03(3) 0.04(2) 0.01(2)
C50 0.15(2) 0.10(3) 0.077(17) 0.01(2) -0.010(15) -0.013(16)
C52 0.11(2) 0.10(2) 0.11(2) 0.03(2) -0.031(16) -0.02(2)
C53 0.09(2) 0.12(3) 0.077(17) -0.03(2) 0.007(15) -0.005(17)
C54 0.055(17) 0.16(3) 0.11(2) 0.01(2) 0.010(15) -0.04(2)
C55 0.12(2) 0.15(3) 0.091(18) 0.03(2) -0.018(17) -0.028(19)
C57 0.104(19) 0.16(3) 0.11(2) 0.00(2) 0.023(15) -0.004(19)
C59 0.10(2) 0.10(2) 0.110(18) 0.02(2) -0.005(16) -0.010(18)
Cl1A 0.088(9) 0.101(11) 0.140(11) 0.007(7) -0.007(7) -0.031(9)
O12A 0.15(3) 0.05(2) 0.11(3) -0.01(2) 0.03(2) 0.00(2)
Cl1B 0.122(11) 0.125(13) 0.103(13) 0.003(9) 0.021(9) 0.001(11)
O12B 0.11(3) 0.12(3) 0.16(3) -0.02(2) 0.01(2) 0.02(2)

loop_
_atom_type_symbol
_atom_type_description
_atom_type_scat_dispersion_real
_atom_type_scat_dispersion_imag
_atom_type_scat_source
C C 0.0181 0.0091 'International Tables Vol C Tables 4.2.6.8 and 6.1.1.4'
H H 0.0000 0.0000 'International Tables Vol C Tables 4.2.6.8 and 6.1.1.4'
N N 0.0311 0.0180 'International Tables Vol C Tables 4.2.6.8 and 6.1.1.4'
O O 0.0492 0.0322 'International Tables Vol C Tables 4.2.6.8 and 6.1.1.4'
Cl Cl 0.3639 0.7018 'International Tables Vol C Tables 4.2.6.8 and 6.1.1.4'

loop_
_geom_angle_atom_site_label_1
_geom_angle_atom_site_label_2
_geom_angle_atom_site_label_3
_geom_angle
C1 O1 C6 119.9(17)
C13 O2 C2 112.6(18)
C3 O3 C20 115.3(13)
C30 O4 C4 117.8(17)
C1 O5 C5 111.1(17)
C9 O7 C12 116.5(17)
C28A O8 C27 134(3)
C28B O8 C27 105(3)
C30 O10 C31 115.7(19)
C36B O11 C35 116(3)
C36A O11 C35 125(3)
C33 O13 C38 115(2)
C45 O14 C32 117(2)
C45 O16 C46 114(2)
N2 N1 C34 116(3)
N1 N2 N3 170(4)
O1 C1 O5 114(2)
O1 C1 C2 110(2)
O5 C1 C2 113(2)
O1 C1 H1 106.6
O5 C1 H1 106.6
C2 C1 H1 106.6
O2 C2 C3 110(2)
O2 C2 C1 102(2)
C3 C2 C1 113(2)
O2 C2 H2 110.6
C3 C2 H2 110.6
C1 C2 H2 110.6
O3 C3 C2 108(2)
O3 C3 C4 107.1(19)
C2 C3 C4 115.0(19)
O3 C3 H3 109.0
C2 C3 H3 109.0
C4 C3 H3 109.0
O4 C4 C5 111.4(18)
O4 C4 C3 108.3(18)
C5 C4 C3 112.5(19)
O4 C4 H4 108.2
C5 C4 H4 108.2
C3 C4 H4 108.2
O5 C5 C4 106.5(17)
O5 C5 C27 110(2)
C4 C5 C27 111(2)
O5 C5 H5 109.8
C4 C5 H5 109.8
C27 C5 H5 109.8
O1 C6 C7 116.6(12)
O1 C6 C11 123.4(12)
C7 C6 C11 120.0
C8 C7 C6 120.0
C8 C7 H7 120.0
C6 C7 H7 120.0
C7 C8 C9 120.0
C7 C8 H8 120.0
C9 C8 H8 120.0
O7 C9 C10 127.0(11)
O7 C9 C8 113.0(11)
C10 C9 C8 120.0
C11 C10 C9 120.0
C11 C10 H10 120.0
C9 C10 H10 120.0
C10 C11 C6 120.0
C10 C11 H11 120.0
C6 C11 H11 120.0
O7 C12 H12A 109.5
O7 C12 H12B 109.5
H12A C12 H12B 109.5
O7 C12 H12C 109.5
H12A C12 H12C 109.5
H12B C12 H12C 109.5
O6 C13 O2 125(2)
O6 C13 C14 120(3)
O2 C13 C14 114(2)
C15 C14 C19 120.0
C15 C14 C13 122.3(15)
C19 C14 C13 117.7(15)
C16 C15 C14 120.0
C16 C15 H15 120.0
C14 C15 H15 120.0
C15 C16 C17 120.0
C15 C16 H16 120.0
C17 C16 H16 120.0
C18 C17 C16 120.0
C18 C17 H17 120.0
C16 C17 H17 120.0
C19 C18 C17 120.0
C19 C18 H18 120.0
C17 C18 H18 120.0
C18 C19 C14 120.0
C18 C19 H19 120.0
C14 C19 H19 120.0
O3 C20 C21 113.2(19)
O3 C20 H20A 108.9
C21 C20 H20A 108.9
O3 C20 H20B 108.9
C21 C20 H20B 108.9
H20A C20 H20B 107.7
C26 C21 C22 120(3)
C26 C21 C20 123(3)
C22 C21 C20 116(3)
C21 C22 C23 120(3)
C21 C22 H22 119.8
C23 C22 H22 119.8
C24 C23 C22 118(3)
C24 C23 H23 121.1
C22 C23 H23 121.1
C23 C24 C25 120(3)
C23 C24 H24 120.0
C25 C24 H24 120.0
C26 C25 C24 121(3)
C26 C25 H25 119.7
C24 C25 H25 119.7
C25 C26 C21 121(3)
C25 C26 H26 119.7
C21 C26 H26 119.7
O8 C27 C5 106(2)
O8 C27 H27A 110.5
C5 C27 H27A 110.5
O8 C27 H27B 110.5
C5 C27 H27B 110.5
H27A C27 H27B 108.7
O10 C30 O4 112(2)
O10 C30 C34 111(2)
O4 C30 C34 105(2)
O10 C30 H30 109.9
O4 C30 H30 109.9
C34 C30 H30 109.9
O10 C31 C32 108.7(19)
O10 C31 C35 105(2)
C32 C31 C35 115(2)
O10 C31 H31 109.3
C32 C31 H31 109.3
C35 C31 H31 109.3
O14 C32 C31 103.3(18)
O14 C32 C33 108(2)
C31 C32 C33 109(2)
O14 C32 H32 111.9
C31 C32 H32 111.9
C33 C32 H32 111.9
O13 C33 C34 107(2)
O13 C33 C32 106(2)
C34 C33 C32 110(2)
O13 C33 H33 111.1
C34 C33 H33 111.1
C32 C33 H33 111.1
N1 C34 C33 111(3)
N1 C34 C30 108(2)
C33 C34 C30 110(2)
N1 C34 H34 109.2
C33 C34 H34 109.2
C30 C34 H34 109.2
O11 C35 C31 110(2)
O11 C35 H35A 109.7
C31 C35 H35A 109.7
O11 C35 H35B 109.7
C31 C35 H35B 109.7
H35A C35 H35B 108.2
O13 C38 C39 108(3)
O13 C38 H38A 110.1
C39 C38 H38A 110.1
O13 C38 H38B 110.1
C39 C38 H38B 110.1
H38A C38 H38B 108.4
C40 C39 C44 123(3)
C40 C39 C38 113(4)
C44 C39 C38 123(4)
C39 C40 C41 117(3)
C39 C40 H40 121.5
C41 C40 H40 121.5
C42 C41 C40 119(3)
C42 C41 H41 120.7
C40 C41 H41 120.7
C43 C42 C41 123(4)
C43 C42 H42 118.6
C41 C42 H42 118.6
C42 C43 C44 119(3)
C42 C43 H43 120.4
C44 C43 H43 120.4
C39 C44 C43 119(3)
C39 C44 H44 120.4
C43 C44 H44 120.4
O15 C45 O16 132(3)
O15 C45 O14 122(3)
O16 C45 O14 106(3)
O16 C46 C47 108(2)
O16 C46 H46A 110.1
C47 C46 H46A 110.1
O16 C46 H46B 110.1
C47 C46 H46B 110.1
H46A C46 H46B 108.4
C46 C47 C48 115(2)
C46 C47 C59 114(2)
C48 C47 C59 100(2)
C46 C47 H47 109.2
C48 C47 H47 109.2
C59 C47 H47 109.2
C49 C48 C53 118(3)
C49 C48 C47 127(3)
C53 C48 C47 115(3)
C48 C49 C50 117(3)
C48 C49 H49 121.5
C50 C49 H49 121.5
C51 C50 C49 121(3)
C51 C50 H50 119.7
C49 C50 H50 119.7
C52 C51 C50 123(3)
C52 C51 H51 118.7
C50 C51 H51 118.7
C53 C52 C51 115(3)
C53 C52 H52 122.5
C51 C52 H52 122.5
C52 C53 C48 126(3)
C52 C53 C54 130(3)
C48 C53 C54 104(3)
C55 C54 C59 115(3)
C55 C54 C53 131(3)
C59 C54 C53 113(2)
C54 C55 C56 122(3)
C54 C55 H55 119.0
C56 C55 H55 119.0
C57 C56 C55 121(3)
C57 C56 H56 119.6
C55 C56 H56 119.6
C56 C57 C58 120(3)
C56 C57 H57 120.2
C58 C57 H57 120.2
C57 C58 C59 118(3)
C57 C58 H58 120.8
C59 C58 H58 120.8
C54 C59 C58 124(3)
C54 C59 C47 108(2)
C58 C59 C47 128(3)
O9A C28A O8 115(4)
O9A C28A C29A 128(4)
O8 C28A C29A 117(4)
C28A C29A Cl1A 113(3)
C28A C29A H29A 109.0
Cl1A C29A H29A 109.0
C28A C29A H29B 109.0
Cl1A C29A H29B 109.0
H29A C29A H29B 107.8
O12A C36A O11 106(4)
O12A C36A C37A 121(6)
O11 C36A C37A 125(5)
C36A C37A H37A 109.5
C36A C37A H37B 109.5
H37A C37A H37B 109.5
C36A C37A H37C 109.5
H37A C37A H37C 109.5
H37B C37A H37C 109.5
O9B C28B O8 134(5)
O9B C28B C29B 110(4)
O8 C28B C29B 115(4)
C28B C29B Cl1B 111(3)
C28B C29B H29C 109.4
Cl1B C29B H29C 109.4
C28B C29B H29D 109.4
Cl1B C29B H29D 109.4
H29C C29B H29D 108.0
O12B C36B O11 119(5)
O12B C36B C37B 129(5)
O11 C36B C37B 109(5)
C36B C37B H37D 109.5
C36B C37B H37E 109.5
H37D C37B H37E 109.5
C36B C37B H37F 109.5
H37D C37B H37F 109.5
H37E C37B H37F 109.5

loop_
_geom_bond_atom_site_label_1
_geom_bond_atom_site_label_2
_geom_bond_distance
O1 C1 1.38(3)
O1 C6 1.385(19)
O2 C13 1.33(3)
O2 C2 1.47(2)
O3 C3 1.44(2)
O3 C20 1.47(2)
O4 C30 1.44(3)
O4 C4 1.47(2)
O5 C1 1.40(3)
O5 C5 1.44(3)
O6 C13 1.25(3)
O7 C9 1.373(19)
O7 C12 1.44(2)
O8 C28A 1.34(4)
O8 C28B 1.37(4)
O8 C27 1.45(3)
O10 C30 1.37(3)
O10 C31 1.44(2)
O11 C36B 1.30(4)
O11 C36A 1.31(4)
O11 C35 1.43(3)
O13 C33 1.45(3)
O13 C38 1.45(4)
O14 C45 1.39(3)
O14 C32 1.44(2)
O15 C45 1.17(3)
O16 C45 1.32(4)
O16 C46 1.44(3)
N1 N2 1.18(4)
N1 C34 1.47(3)
N2 N3 1.19(4)
C1 C2 1.53(3)
C1 H1 1.0000
C2 C3 1.48(3)
C2 H2 1.0000
C3 C4 1.52(3)
C3 H3 1.0000
C4 C5 1.51(3)
C4 H4 1.0000
C5 C27 1.53(3)
C5 H5 1.0000
C6 C7 1.3900
C6 C11 1.3900
C7 C8 1.3900
C7 H7 0.9500
C8 C9 1.3900
C8 H8 0.9500
C9 C10 1.3900
C10 C11 1.3900
C10 H10 0.9500
C11 H11 0.9500
C12 H12A 0.9800
C12 H12B 0.9800
C12 H12C 0.9800
C13 C14 1.50(3)
C14 C15 1.3900
C14 C19 1.3900
C15 C16 1.3900
C15 H15 0.9500
C16 C17 1.3900
C16 H16 0.9500
C17 C18 1.3900
C17 H17 0.9500
C18 C19 1.3900
C18 H18 0.9500
C19 H19 0.9500
C20 C21 1.50(3)
C20 H20A 0.9900
C20 H20B 0.9900
C21 C26 1.37(3)
C21 C22 1.37(3)
C22 C23 1.42(4)
C22 H22 0.9500
C23 C24 1.39(3)
C23 H23 0.9500
C24 C25 1.40(3)
C24 H24 0.9500
C25 C26 1.35(4)
C25 H25 0.9500
C26 H26 0.9500
C27 H27A 0.9900
C27 H27B 0.9900
C30 C34 1.56(3)
C30 H30 1.0000
C31 C32 1.52(3)
C31 C35 1.53(3)
C31 H31 1.0000
C32 C33 1.54(3)
C32 H32 1.0000
C33 C34 1.49(3)
C33 H33 1.0000
C34 H34 1.0000
C35 H35A 0.9900
C35 H35B 0.9900
C38 C39 1.56(4)
C38 H38A 0.9900
C38 H38B 0.9900
C39 C40 1.34(4)
C39 C44 1.36(4)
C40 C41 1.46(4)
C40 H40 0.9500
C41 C42 1.35(4)
C41 H41 0.9500
C42 C43 1.34(4)
C42 H42 0.9500
C43 C44 1.40(3)
C43 H43 0.9500
C44 H44 0.9500
C46 C47 1.46(3)
C46 H46A 0.9900
C46 H46B 0.9900
C47 C48 1.55(4)
C47 C59 1.59(3)
C47 H47 1.0000
C48 C49 1.40(4)
C48 C53 1.40(3)
C49 C50 1.42(4)
C49 H49 0.9500
C50 C51 1.42(3)
C50 H50 0.9500
C51 C52 1.37(4)
C51 H51 0.9500
C52 C53 1.37(3)
C52 H52 0.9500
C53 C54 1.52(4)
C54 C55 1.39(3)
C54 C59 1.39(3)
C55 C56 1.41(4)
C55 H55 0.9500
C56 C57 1.35(4)
C56 H56 0.9500
C57 C58 1.38(3)
C57 H57 0.9500
C58 C59 1.41(3)
C58 H58 0.9500
Cl1A C29A 1.78(4)
O9A C28A 1.17(4)
C28A C29A 1.45(4)
C29A H29A 0.9900
C29A H29B 0.9900
O12A C36A 1.25(4)
C36A C37A 1.40(5)
C37A H37A 0.9800
C37A H37B 0.9800
C37A H37C 0.9800
Cl1B C29B 1.77(4)
O9B C28B 1.27(4)
C28B C29B 1.53(4)
C29B H29C 0.9900
C29B H29D 0.9900
O12B C36B 1.22(4)
C36B C37B 1.40(5)
C37B H37D 0.9800
C37B H37E 0.9800
C37B H37F 0.9800

loop_
_geom_hbond_atom_site_label_D
_geom_hbond_atom_site_label_H
_geom_hbond_atom_site_label_A
_geom_hbond_site_symmetry_A
_geom_hbond_distance_DH
_geom_hbond_distance_HA
_geom_hbond_distance_DA
_geom_hbond_angle_DHA
_geom_hbond_publ_flag
C1 H1 O10 1_545 1.00 2.53 3.51(3) 169 yes
C20 H20A O7 2_656 0.99 2.57 3.44(3) 146 yes
C52 H52 O6 1_655 0.95 2.46 3.26(3) 142 yes
C16 H16 Cg9 2_745 0.95 2.65 3.520(12) 152 yes

loop_
_geom_torsion_atom_site_label_1
_geom_torsion_atom_site_label_2
_geom_torsion_atom_site_label_3
_geom_torsion_atom_site_label_4
_geom_torsion
C6 O1 C1 O5 -70(2)
C6 O1 C1 C2 162.6(18)
C5 O5 C1 O1 -63(2)
C5 O5 C1 C2 63(2)
C13 O2 C2 C3 -85(2)
C13 O2 C2 C1 156(2)
O1 C1 C2 O2 -158.2(18)
O5 C1 C2 O2 73(2)
O1 C1 C2 C3 84(2)
O5 C1 C2 C3 -45(3)
C20 O3 C3 C2 -121.3(19)
C20 O3 C3 C4 114.6(18)
O2 C2 C3 O3 162.6(16)
C1 C2 C3 O3 -84(2)
O2 C2 C3 C4 -78(2)
C1 C2 C3 C4 35(3)
C30 O4 C4 C5 -132(2)
C30 O4 C4 C3 104(2)
O3 C3 C4 O4 -159.8(17)
C2 C3 C4 O4 81(2)
O3 C3 C4 C5 77(2)
C2 C3 C4 C5 -43(3)
C1 O5 C5 C4 -68(2)
C1 O5 C5 C27 172(2)
O4 C4 C5 O5 -65(2)
C3 C4 C5 O5 57(2)
O4 C4 C5 C27 55(3)
C3 C4 C5 C27 176.4(19)
C1 O1 C6 C7 -155.0(16)
C1 O1 C6 C11 24(2)
O1 C6 C7 C8 178.7(12)
C11 C6 C7 C8 0.0
C6 C7 C8 C9 0.0
C12 O7 C9 C10 1(2)
C12 O7 C9 C8 179.8(12)
C7 C8 C9 O7 -179.2(11)
C7 C8 C9 C10 0.0
O7 C9 C10 C11 179.1(13)
C8 C9 C10 C11 0.0
C9 C10 C11 C6 0.0
O1 C6 C11 C10 -178.6(12)
C7 C6 C11 C10 0.0
C2 O2 C13 O6 3(4)
C2 O2 C13 C14 -168.7(19)
O6 C13 C14 C15 15(3)
O2 C13 C14 C15 -173.2(15)
O6 C13 C14 C19 -167.5(19)
O2 C13 C14 C19 4(3)
C19 C14 C15 C16 0.0
C13 C14 C15 C16 177.6(14)
C14 C15 C16 C17 0.0
C15 C16 C17 C18 0.0
C16 C17 C18 C19 0.0
C17 C18 C19 C14 0.0
C15 C14 C19 C18 0.0
C13 C14 C19 C18 -177.7(13)
C3 O3 C20 C21 -81(2)
O3 C20 C21 C26 -84(3)
O3 C20 C21 C22 99(2)
C26 C21 C22 C23 6(3)
C20 C21 C22 C23 -177(2)
C21 C22 C23 C24 -5(3)
C22 C23 C24 C25 4(4)
C23 C24 C25 C26 -3(4)
C24 C25 C26 C21 4(4)
C22 C21 C26 C25 -5(4)
C20 C21 C26 C25 178(2)
C28A O8 C27 C5 92(4)
C28B O8 C27 C5 129(3)
O5 C5 C27 O8 -60(2)
C4 C5 C27 O8 -177.6(19)
C31 O10 C30 O4 58(2)
C31 O10 C30 C34 -58(2)
C4 O4 C30 O10 100(2)
C4 O4 C30 C34 -141(2)
C30 O10 C31 C32 61(2)
C30 O10 C31 C35 -175.6(18)
C45 O14 C32 C31 -125(2)
C45 O14 C32 C33 119(2)
O10 C31 C32 O14 -172.6(18)
C35 C31 C32 O14 70(3)
O10 C31 C32 C33 -57(3)
C35 C31 C32 C33 -175(2)
C38 O13 C33 C34 -123(2)
C38 O13 C33 C32 120(2)
O14 C32 C33 O13 -75(2)
C31 C32 C33 O13 173(2)
O14 C32 C33 C34 169(2)
C31 C32 C33 C34 57(3)
N2 N1 C34 C33 -82(4)
N2 N1 C34 C30 157(3)
O13 C33 C34 N1 71(3)
C32 C33 C34 N1 -174(2)
O13 C33 C34 C30 -169(2)
C32 C33 C34 C30 -54(3)
O10 C30 C34 N1 175(2)
O4 C30 C34 N1 55(3)
O10 C30 C34 C33 54(3)
O4 C30 C34 C33 -67(3)
C36B O11 C35 C31 -141(4)
C36A O11 C35 C31 -162(5)
O10 C31 C35 O11 -65(2)
C32 C31 C35 O11 54(3)
C33 O13 C38 C39 169(2)
O13 C38 C39 C40 166(3)
O13 C38 C39 C44 -15(4)
C44 C39 C40 C41 -2(4)
C38 C39 C40 C41 177(2)
C39 C40 C41 C42 2(4)
C40 C41 C42 C43 -1(4)
C41 C42 C43 C44 1(4)
C40 C39 C44 C43 2(4)
C38 C39 C44 C43 -177(3)
C42 C43 C44 C39 -2(4)
C46 O16 C45 O15 -12(4)
C46 O16 C45 O14 167(2)
C32 O14 C45 O15 -2(4)
C32 O14 C45 O16 178.9(19)
C45 O16 C46 C47 -98(3)
O16 C46 C47 C48 -61(3)
O16 C46 C47 C59 -176(2)
C46 C47 C48 C49 59(4)
C59 C47 C48 C49 -178(2)
C46 C47 C48 C53 -119(2)
C59 C47 C48 C53 4(3)
C53 C48 C49 C50 1(4)
C47 C48 C49 C50 -177(2)
C48 C49 C50 C51 0(4)
C49 C50 C51 C52 1(4)
C50 C51 C52 C53 -3(4)
C51 C52 C53 C48 4(4)
C51 C52 C53 C54 179(2)
C49 C48 C53 C52 -3(4)
C47 C48 C53 C52 175(2)
C49 C48 C53 C54 -179(2)
C47 C48 C53 C54 -1(3)
C52 C53 C54 C55 5(4)
C48 C53 C54 C55 -179(2)
C52 C53 C54 C59 -179(2)
C48 C53 C54 C59 -3(3)
C59 C54 C55 C56 3(3)
C53 C54 C55 C56 179(2)
C54 C55 C56 C57 -4(4)
C55 C56 C57 C58 4(4)
C56 C57 C58 C59 -4(4)
C55 C54 C59 C58 -3(4)
C53 C54 C59 C58 -180(2)
C55 C54 C59 C47 -178(2)
C53 C54 C59 C47 5(3)
C57 C58 C59 C54 4(4)
C57 C58 C59 C47 178(2)
C46 C47 C59 C54 118(3)
C48 C47 C59 C54 -5(3)
C46 C47 C59 C58 -56(3)
C48 C47 C59 C58 -180(2)
C28B O8 C28A O9A -52(5)
C27 O8 C28A O9A 7(8)
C28B O8 C28A C29A 122(7)
C27 O8 C28A C29A -179(3)
O9A C28A C29A Cl1A -22(8)
O8 C28A C29A Cl1A 165(4)
C36B O11 C36A O12A -102(14)
C35 O11 C36A O12A -30(10)
C36B O11 C36A C37A 110(15)
C35 O11 C36A C37A -179(6)
C28A O8 C28B O9B 151(10)
C27 O8 C28B O9B 11(8)
C28A O8 C28B C29B -34(4)
C27 O8 C28B C29B -174(4)
O9B C28B C29B Cl1B 159(4)
O8 C28B C29B Cl1B -17(6)
C36A O11 C36B O12B 139(15)
C35 O11 C36B O12B 19(7)
C36A O11 C36B C37B -60(11)
C35 O11 C36B C37B -179(4)
